data_7203292
loop_
_publ_author_name
'Holmes, Kathryn E.'
'Kelly, Paul F.'
'Dale, Sophie H.'
'Elsegood, Mark R. J.'

_publ_section_title
;
 New observations of structural diversity in copper(ii) complexes of
 diphenylsulfimide
;
_journal_issue 5
_journal_name_full CrystEngComm
_journal_page_first 391
_journal_paper_doi 10.1039/b601230b
_journal_volume 8
_journal_year 2006
_chemical_formula_sum 'C108 H103 Cu2 N13 O14 S9'
_chemical_formula_weight 2222.65
_chemical_name_systematic
;
?
;
_space_group_IT_number 7
_symmetry_cell_setting monoclinic
_symmetry_space_group_name_Hall 'P -2yc'
_symmetry_space_group_name_H-M 'P 1 c 1'
_atom_sites_solution_hydrogens geom
_atom_sites_solution_primary direct
_atom_sites_solution_secondary difmap
_audit_creation_method SHELXL-97
_cell_angle_alpha 90.00
_cell_angle_beta 92.810(2)
_cell_angle_gamma 90.00
_cell_formula_units_Z 2
_cell_length_a 10.4434(5)
_cell_length_b 16.9500(8)
_cell_length_c 30.3408(13)
_cell_measurement_reflns_used 11983
_cell_measurement_temperature 150(2)
_cell_measurement_theta_max 26.68
_cell_measurement_theta_min 2.29
_cell_volume 5364.3(4)
_computing_cell_refinement 'Bruker SAINT'
_computing_data_collection 'Bruker SMART'
_computing_data_reduction 'Bruker SAINT'
_computing_molecular_graphics 'Bruker SHELXTL'
_computing_publication_material 'Bruker SHELXTL and local programs'
_computing_structure_refinement 'Bruker SHELXTL'
_computing_structure_solution 'Bruker SHELXTL'
_diffrn_ambient_temperature 150(2)
_diffrn_measured_fraction_theta_full 1.000
_diffrn_measured_fraction_theta_max 0.911
_diffrn_measurement_device_type 'Bruker SMART 1000 CCD diffractometer'
_diffrn_measurement_method '\w rotation with narrow frames'
_diffrn_radiation_monochromator graphite
_diffrn_radiation_source 'sealed tube'
_diffrn_radiation_type MoK\a
_diffrn_radiation_wavelength 0.71073
_diffrn_reflns_av_R_equivalents 0.0399
_diffrn_reflns_av_sigmaI/netI 0.0786
_diffrn_reflns_limit_h_max 13
_diffrn_reflns_limit_h_min -13
_diffrn_reflns_limit_k_max 22
_diffrn_reflns_limit_k_min -22
_diffrn_reflns_limit_l_max 41
_diffrn_reflns_limit_l_min -40
_diffrn_reflns_number 46430
_diffrn_reflns_theta_full 26.00
_diffrn_reflns_theta_max 28.95
_diffrn_reflns_theta_min 1.38
_diffrn_standards_decay_% 0
_diffrn_standards_number 0
_exptl_absorpt_coefficient_mu 0.640
_exptl_absorpt_correction_T_max 0.933
_exptl_absorpt_correction_T_min 0.867
_exptl_absorpt_correction_type multi-scan
_exptl_crystal_colour blue
_exptl_crystal_density_diffrn 1.376
_exptl_crystal_density_method 'not measured'
_exptl_crystal_description block
_exptl_crystal_F_000 2312
_exptl_crystal_size_max 0.23
_exptl_crystal_size_mid 0.22
_exptl_crystal_size_min 0.11
_refine_diff_density_max 1.567
_refine_diff_density_min -1.224
_refine_diff_density_rms 0.078
_refine_ls_abs_structure_details 'Flack H D (1983), Acta Cryst. A39, 876-881'
_refine_ls_abs_structure_Flack 0.549(10)
_refine_ls_extinction_method none
_refine_ls_goodness_of_fit_ref 1.023
_refine_ls_hydrogen_treatment constr
_refine_ls_matrix_type full
_refine_ls_number_parameters 1391
_refine_ls_number_reflns 24224
_refine_ls_number_restraints 1672
_refine_ls_restrained_S_all 1.021
_refine_ls_R_factor_all 0.1110
_refine_ls_R_factor_gt 0.0578
_refine_ls_shift/su_max 0.126
_refine_ls_shift/su_mean 0.004
_refine_ls_structure_factor_coef Fsqd
_refine_ls_weighting_details 'calc w=1/[\s^2^(Fo^2^)+(0.0497P)^2^+5.5213P] where P=(Fo^2^+2Fc^2^)/3'
_refine_ls_weighting_scheme calc
_refine_ls_wR_factor_gt 0.1183
_refine_ls_wR_factor_ref 0.1427
_reflns_number_gt 15853
_reflns_number_total 24224
_reflns_threshold_expression I>2\s(I)
_cod_data_source_file b601230b.txt
_cod_data_source_block (7)
_cod_original_sg_symbol_H-M Pc
_cod_database_code 7203292

loop_
_symmetry_equiv_pos_as_xyz
'x, y, z'
'x, -y, z+1/2'

loop_
_atom_site_label
_atom_site_type_symbol
_atom_site_fract_x
_atom_site_fract_y
_atom_site_fract_z
_atom_site_U_iso_or_equiv
_atom_site_adp_type
_atom_site_occupancy
_atom_site_symmetry_multiplicity
_atom_site_calc_flag
_atom_site_refinement_flags
_atom_site_disorder_assembly
_atom_site_disorder_group
Cu1 Cu 0.83896(5) 0.97665(3) 0.646516(19) 0.02936(14) Uani 1 1 d . . .
N1 N 0.6938(4) 1.0493(2) 0.64127(14) 0.0363(10) Uani 1 1 d U . .
H1A H 0.6888 1.0853 0.6621 0.054 Uiso 1 1 calc R . .
S1 S 0.58457(13) 1.05004(9) 0.60345(5) 0.0442(3) Uani 1 1 d U . .
C1 C 0.5299(5) 1.1513(4) 0.59558(19) 0.0521(17) Uani 1 1 d D . .
C2 C 0.5261(6) 1.2002(4) 0.6309(2) 0.0598(17) Uani 1 1 d D . .
H2 H 0.5490 1.1814 0.6597 0.072 Uiso 1 1 calc R . .
C3 C 0.4878(6) 1.2792(4) 0.6243(3) 0.078(2) Uani 1 1 d D . .
H3 H 0.4855 1.3147 0.6485 0.093 Uiso 1 1 calc R . .
C4 C 0.4542(7) 1.3039(5) 0.5827(3) 0.086(3) Uani 1 1 d D . .
H4 H 0.4258 1.3567 0.5783 0.103 Uiso 1 1 calc R . .
C5 C 0.4602(6) 1.2547(4) 0.5470(3) 0.070(2) Uani 1 1 d D . .
H5 H 0.4379 1.2738 0.5182 0.085 Uiso 1 1 calc R . .
C6 C 0.4997(6) 1.1756(5) 0.5531(2) 0.072(2) Uani 1 1 d D . .
H6 H 0.5052 1.1406 0.5288 0.086 Uiso 1 1 calc R . .
C7 C 0.4422(5) 1.0069(3) 0.6236(2) 0.0454(14) Uani 1 1 d . . .
C8 C 0.3312(7) 1.0065(4) 0.5973(3) 0.066(2) Uani 1 1 d . . .
H8 H 0.3289 1.0316 0.5693 0.079 Uiso 1 1 calc R . .
C9 C 0.2217(7) 0.9694(5) 0.6119(4) 0.081(3) Uani 1 1 d . . .
H9 H 0.1440 0.9706 0.5943 0.097 Uiso 1 1 calc R . .
C10 C 0.2270(7) 0.9312(5) 0.6517(3) 0.084(3) Uani 1 1 d . . .
H10 H 0.1540 0.9033 0.6608 0.101 Uiso 1 1 calc R . .
C11 C 0.3362(7) 0.9329(4) 0.6783(3) 0.073(2) Uani 1 1 d . . .
H11 H 0.3376 0.9082 0.7064 0.088 Uiso 1 1 calc R . .
C12 C 0.4449(6) 0.9705(4) 0.6645(2) 0.0597(17) Uani 1 1 d . . .
H12 H 0.5209 0.9713 0.6830 0.072 Uiso 1 1 calc R . .
N2 N 0.8490(5) 0.9528(3) 0.58347(14) 0.0439(11) Uani 1 1 d U . .
H2A H 0.8605 0.9033 0.5760 0.066 Uiso 1 1 calc R . .
S2 S 0.83779(12) 1.01628(7) 0.54496(4) 0.0336(3) Uani 1 1 d U . .
C13 C 0.7192(5) 0.9858(3) 0.50346(17) 0.0379(12) Uani 1 1 d . . .
C14 C 0.6997(5) 1.0342(3) 0.46728(18) 0.0429(13) Uani 1 1 d . . .
H14 H 0.7513 1.0798 0.4639 0.051 Uiso 1 1 calc R . .
C15 C 0.6036(6) 1.0152(4) 0.43593(19) 0.0519(15) Uani 1 1 d . . .
H15 H 0.5889 1.0481 0.4108 0.062 Uiso 1 1 calc R . .
C16 C 0.5298(6) 0.9493(4) 0.4409(2) 0.0511(15) Uani 1 1 d . . .
H16 H 0.4654 0.9360 0.4190 0.061 Uiso 1 1 calc R . .
C17 C 0.5487(6) 0.9027(4) 0.4774(2) 0.0616(18) Uani 1 1 d . . .
H17 H 0.4946 0.8585 0.4813 0.074 Uiso 1 1 calc R . .
C18 C 0.6459(6) 0.9191(3) 0.5092(2) 0.0520(16) Uani 1 1 d . . .
H18 H 0.6614 0.8855 0.5339 0.062 Uiso 1 1 calc R . .
C19 C 0.9792(5) 1.0139(3) 0.51386(16) 0.0364(12) Uani 1 1 d . . .
C20 C 1.0269(6) 0.9442(4) 0.4974(2) 0.0595(17) Uani 1 1 d . . .
H20 H 0.9840 0.8955 0.5013 0.071 Uiso 1 1 calc R . .
C21 C 1.1400(7) 0.9477(5) 0.4748(2) 0.068(2) Uani 1 1 d . . .
H21 H 1.1742 0.9010 0.4626 0.082 Uiso 1 1 calc R . .
C22 C 1.2030(6) 1.0194(5) 0.4700(2) 0.0650(19) Uani 1 1 d . . .
H22 H 1.2814 1.0210 0.4554 0.078 Uiso 1 1 calc R . .
C23 C 1.1534(6) 1.0867(4) 0.4858(2) 0.0594(17) Uani 1 1 d . . .
H23 H 1.1958 1.1356 0.4817 0.071 Uiso 1 1 calc R . .
C24 C 1.0404(5) 1.0844(3) 0.50813(18) 0.0436(13) Uani 1 1 d . . .
H24 H 1.0056 1.1317 0.5194 0.052 Uiso 1 1 calc R . .
N3 N 0.9177(4) 0.8737(2) 0.66117(13) 0.0366(10) Uani 1 1 d U . .
H3A H 0.9524 0.8443 0.6410 0.055 Uiso 1 1 calc R . .
S3 S 0.91531(13) 0.84622(7) 0.71176(4) 0.0341(3) Uani 1 1 d U . .
C25 C 1.0086(6) 0.7587(3) 0.71871(17) 0.0424(13) Uani 1 1 d . . .
C26 C 0.9913(9) 0.6946(4) 0.6920(2) 0.080(2) Uani 1 1 d . . .
H26 H 0.9278 0.6949 0.6685 0.096 Uiso 1 1 calc R . .
C27 C 1.0686(10) 0.6286(5) 0.6998(3) 0.109(4) Uani 1 1 d . . .
H27 H 1.0608 0.5841 0.6808 0.131 Uiso 1 1 calc R . .
C28 C 1.1552(8) 0.6281(4) 0.7347(3) 0.076(2) Uani 1 1 d . . .
H28 H 1.2066 0.5826 0.7402 0.091 Uiso 1 1 calc R . .
C29 C 1.1698(6) 0.6916(4) 0.7620(3) 0.0653(19) Uani 1 1 d . . .
H29 H 1.2312 0.6904 0.7861 0.078 Uiso 1 1 calc R . .
C30 C 1.0941(6) 0.7582(3) 0.75422(19) 0.0490(15) Uani 1 1 d . . .
H30 H 1.1018 0.8025 0.7733 0.059 Uiso 1 1 calc R . .
C31 C 0.7583(6) 0.8127(3) 0.7239(2) 0.0473(14) Uani 1 1 d . . .
C32 C 0.7251(8) 0.8205(5) 0.7660(3) 0.080(2) Uani 1 1 d . . .
H32 H 0.7855 0.8400 0.7878 0.096 Uiso 1 1 calc R . .
C33 C 0.6026(9) 0.8001(7) 0.7774(3) 0.109(4) Uani 1 1 d . . .
H33 H 0.5789 0.8048 0.8071 0.130 Uiso 1 1 calc R . .
C34 C 0.5199(9) 0.7745(6) 0.7471(4) 0.106(3) Uani 1 1 d . . .
H34 H 0.4355 0.7619 0.7550 0.127 Uiso 1 1 calc R . .
C35 C 0.5517(10) 0.7654(7) 0.7045(4) 0.125(4) Uani 1 1 d . . .
H35 H 0.4904 0.7458 0.6831 0.150 Uiso 1 1 calc R . .
C36 C 0.6745(7) 0.7849(5) 0.6926(3) 0.085(3) Uani 1 1 d . . .
H36 H 0.6986 0.7788 0.6630 0.102 Uiso 1 1 calc R . .
N4 N 0.8870(4) 1.0281(2) 0.70316(13) 0.0364(10) Uani 1 1 d U . .
H4A H 0.8274 1.0568 0.7149 0.055 Uiso 1 1 calc R . .
S4 S 1.02045(12) 1.02350(7) 0.72977(4) 0.0328(3) Uani 1 1 d U . .
C37 C 0.9968(5) 1.0055(3) 0.78677(17) 0.0363(12) Uani 1 1 d . . .
C38 C 1.0977(6) 0.9728(3) 0.8118(2) 0.0521(15) Uani 1 1 d . . .
H38 H 1.1769 0.9613 0.7991 0.063 Uiso 1 1 calc R . .
C39 C 1.0801(7) 0.9575(4) 0.8556(2) 0.0599(18) Uani 1 1 d . . .
H39 H 1.1481 0.9346 0.8732 0.072 Uiso 1 1 calc R . .
C40 C 0.9665(8) 0.9746(4) 0.8747(2) 0.0627(18) Uani 1 1 d . . .
H40 H 0.9573 0.9646 0.9052 0.075 Uiso 1 1 calc R . .
C41 C 0.8676(7) 1.0056(4) 0.8498(2) 0.0586(18) Uani 1 1 d . . .
H41 H 0.7890 1.0168 0.8630 0.070 Uiso 1 1 calc R . .
C42 C 0.8799(6) 1.0213(4) 0.80499(19) 0.0483(14) Uani 1 1 d . . .
H42 H 0.8102 1.0423 0.7874 0.058 Uiso 1 1 calc R . .
C43 C 1.0866(5) 1.1207(3) 0.73333(17) 0.0367(12) Uani 1 1 d . . .
C44 C 1.2177(6) 1.1279(4) 0.7294(2) 0.0535(15) Uani 1 1 d . . .
H44 H 1.2687 1.0820 0.7265 0.064 Uiso 1 1 calc R . .
C45 C 1.2745(8) 1.2014(5) 0.7296(2) 0.074(2) Uani 1 1 d . . .
H45 H 1.3641 1.2068 0.7264 0.089 Uiso 1 1 calc R . .
C46 C 1.1977(9) 1.2673(5) 0.7347(2) 0.080(3) Uani 1 1 d . . .
H46 H 1.2357 1.3182 0.7354 0.097 Uiso 1 1 calc R . .
C47 C 1.0682(8) 1.2602(4) 0.7386(2) 0.0640(19) Uani 1 1 d . . .
H47 H 1.0172 1.3060 0.7419 0.077 Uiso 1 1 calc R . .
C48 C 1.0107(7) 1.1853(3) 0.73785(18) 0.0496(14) Uani 1 1 d . . .
H48 H 0.9209 1.1797 0.7404 0.060 Uiso 1 1 calc R . .
Cu2 Cu 0.09548(6) 0.49642(4) 0.97603(2) 0.03670(15) Uani 1 1 d . . .
N5 N 0.0660(4) 0.6095(3) 0.99158(14) 0.0407(10) Uani 1 1 d U A .
H5A H 0.1274 0.6440 0.9877 0.061 Uiso 1 1 calc R . .
S5 S -0.06395(13) 0.63890(8) 1.01055(5) 0.0381(3) Uani 1 1 d U . .
C49 C -0.1533(5) 0.6966(3) 0.96986(17) 0.0363(12) Uani 1 1 d D A .
C50 C -0.0931(6) 0.7384(3) 0.9387(2) 0.0539(16) Uani 1 1 d D . .
H50 H -0.0021 0.7394 0.9385 0.065 Uiso 1 1 calc R A .
C51 C -0.1670(8) 0.7796(4) 0.9071(2) 0.074(2) Uani 1 1 d D A .
H51 H -0.1265 0.8090 0.8850 0.089 Uiso 1 1 calc R . .
C52 C -0.2976(8) 0.7781(4) 0.9076(2) 0.075(2) Uani 1 1 d D . .
H52 H -0.3480 0.8063 0.8859 0.090 Uiso 1 1 calc R A .
C53 C -0.3562(7) 0.7353(5) 0.9397(3) 0.082(2) Uani 1 1 d D A .
H53 H -0.4471 0.7351 0.9404 0.099 Uiso 1 1 calc R . .
C54 C -0.2849(5) 0.6932(4) 0.9704(2) 0.0575(16) Uani 1 1 d D . .
H54 H -0.3254 0.6622 0.9918 0.069 Uiso 1 1 calc R A .
C55 C -0.0237(5) 0.7157(3) 1.05062(17) 0.0396(13) Uani 1 1 d D A .
C56 C -0.1218(5) 0.7484(3) 1.07401(18) 0.0475(14) Uani 1 1 d D . .
H56 H -0.2089 0.7348 1.0674 0.057 Uiso 1 1 calc R A .
C57 C -0.0883(6) 0.8018(3) 1.10748(19) 0.0587(18) Uani 1 1 d D A .
H57 H -0.1536 0.8254 1.1238 0.070 Uiso 1 1 calc R . .
C58 C 0.0361(6) 0.8208(3) 1.11726(18) 0.0506(15) Uani 1 1 d D . .
H58 H 0.0575 0.8570 1.1404 0.061 Uiso 1 1 calc R A .
C59 C 0.1307(6) 0.7874(3) 1.09369(18) 0.0497(15) Uani 1 1 d D A .
H59 H 0.2176 0.8009 1.1007 0.060 Uiso 1 1 calc R . .
C60 C 0.1023(5) 0.7346(3) 1.05993(17) 0.0366(12) Uani 1 1 d D . .
H60 H 0.1684 0.7120 1.0436 0.044 Uiso 1 1 calc R A .
N6 N 0.1457(8) 0.4667(3) 1.03933(17) 0.094(2) Uani 1 1 d U A .
H6A H 0.1646 0.4172 1.0453 0.141 Uiso 1 1 calc R . .
S6 S 0.1523(2) 0.52875(10) 1.07850(5) 0.0749(6) Uani 1 1 d U . .
C61 C 0.2638(8) 0.4947(4) 1.1200(2) 0.075(2) Uani 1 1 d D A .
C62 C 0.2998(8) 0.5423(4) 1.1555(2) 0.075(2) Uani 1 1 d D . .
H62 H 0.2595 0.5921 1.1586 0.090 Uiso 1 1 calc R A .
C63 C 0.3916(8) 0.5191(5) 1.1859(3) 0.085(3) Uani 1 1 d D A .
H63 H 0.4119 0.5513 1.2108 0.102 Uiso 1 1 calc R . .
C64 C 0.4546(12) 0.4499(6) 1.1807(3) 0.117(4) Uani 1 1 d D . .
H64 H 0.5181 0.4340 1.2024 0.141 Uiso 1 1 calc R A .
C65 C 0.4283(14) 0.4028(6) 1.1449(3) 0.165(6) Uani 1 1 d D A .
H65 H 0.4721 0.3543 1.1414 0.198 Uiso 1 1 calc R . .
C66 C 0.3382(10) 0.4273(5) 1.1145(3) 0.106(3) Uani 1 1 d D . .
H66 H 0.3248 0.3973 1.0882 0.127 Uiso 1 1 calc R A .
C67 C 0.0083(7) 0.5262(4) 1.1079(2) 0.068(2) Uani 1 1 d D A .
C68 C -0.0186(9) 0.5874(4) 1.1355(2) 0.080(2) Uani 1 1 d D . .
H68 H 0.0418 0.6286 1.1407 0.096 Uiso 1 1 calc R A .
C69 C -0.1335(9) 0.5884(5) 1.1555(3) 0.088(3) Uani 1 1 d D A .
H69 H -0.1536 0.6313 1.1740 0.105 Uiso 1 1 calc R . .
C70 C -0.2214(8) 0.5269(6) 1.1488(3) 0.098(3) Uani 1 1 d D . .
H70 H -0.3009 0.5273 1.1628 0.118 Uiso 1 1 calc R A .
C71 C -0.1890(10) 0.4645(5) 1.1210(3) 0.101(3) Uani 1 1 d D A .
H71 H -0.2470 0.4218 1.1162 0.121 Uiso 1 1 calc R . .
C72 C -0.0746(9) 0.4646(5) 1.1008(3) 0.090(3) Uani 1 1 d D . .
H72 H -0.0530 0.4223 1.0820 0.108 Uiso 1 1 calc R A .
N7 N 0.1336(6) 0.3831(3) 0.96263(18) 0.0457(14) Uani 0.865(5) 1 d PU A 1
H7A H 0.0699 0.3490 0.9619 0.069 Uiso 0.865(5) 1 calc PR A 1
S7 S 0.27186(18) 0.35215(9) 0.95333(5) 0.0416(6) Uani 0.865(5) 1 d PU A 1
N7X N 0.213(4) 0.4030(19) 0.9556(11) 0.035(5) Uani 0.135(5) 1 d PU A 2
H7X H 0.2762 0.4136 0.9383 0.052 Uiso 0.135(5) 1 calc PR A 2
S7X S 0.1926(10) 0.3195(6) 0.9694(3) 0.038(3) Uani 0.135(5) 1 d PU A 2
C73 C 0.3342(6) 0.2967(4) 1.0016(2) 0.0576(18) Uani 1 1 d DU . .
C74 C 0.4620(7) 0.3084(5) 1.0104(3) 0.091(3) Uani 1 1 d DU A .
H74 H 0.5098 0.3413 0.9919 0.109 Uiso 1 1 calc R . .
C75 C 0.5218(10) 0.2713(7) 1.0470(4) 0.152(6) Uani 1 1 d DU . .
H75 H 0.6103 0.2789 1.0545 0.183 Uiso 1 1 calc R A .
C76 C 0.4489(14) 0.2243(7) 1.0712(4) 0.175(8) Uani 1 1 d DU A .
H76 H 0.4891 0.1960 1.0950 0.210 Uiso 1 1 calc R . .
C77 C 0.3186(13) 0.2151(5) 1.0631(3) 0.139(5) Uani 1 1 d DU . .
H77 H 0.2703 0.1841 1.0824 0.167 Uiso 1 1 calc R A .
C78 C 0.2581(9) 0.2517(4) 1.0264(2) 0.086(3) Uani 1 1 d DU A .
H78 H 0.1691 0.2455 1.0193 0.103 Uiso 1 1 calc R B 2
C79 C 0.2526(7) 0.2710(4) 0.9144(2) 0.0633(19) Uani 1 1 d DU . .
C80 C 0.3648(8) 0.2442(4) 0.8979(2) 0.076(2) Uani 1 1 d DU A .
H80 H 0.4455 0.2637 0.9087 0.091 Uiso 1 1 calc R . .
C81 C 0.3560(9) 0.1877(4) 0.8650(2) 0.085(3) Uani 1 1 d DU . .
H81 H 0.4323 0.1676 0.8534 0.102 Uiso 1 1 calc R A .
C82 C 0.2423(10) 0.1607(4) 0.8491(2) 0.090(3) Uani 1 1 d DU A .
H82 H 0.2391 0.1218 0.8265 0.108 Uiso 1 1 calc R . .
C83 C 0.1305(10) 0.1887(5) 0.8651(2) 0.095(3) Uani 1 1 d DU . .
H83 H 0.0504 0.1695 0.8534 0.114 Uiso 1 1 calc R A .
C84 C 0.1338(8) 0.2458(4) 0.8991(2) 0.079(2) Uani 1 1 d DU A .
H84 H 0.0575 0.2659 0.9107 0.094 Uiso 1 1 calc R . .
N8 N 0.1275(5) 0.5313(3) 0.91575(15) 0.0528(13) Uani 1 1 d U A .
H8A H 0.1526 0.5804 0.9123 0.079 Uiso 1 1 calc R . .
S8 S 0.11210(17) 0.47870(8) 0.87336(4) 0.0495(4) Uani 1 1 d U . .
C85 C -0.0007(7) 0.5249(3) 0.83545(19) 0.0548(17) Uani 1 1 d D A .
C86 C -0.0446(10) 0.4847(5) 0.7985(2) 0.101(3) Uani 1 1 d D . .
H86 H -0.0129 0.4335 0.7927 0.121 Uiso 1 1 calc R A .
C87 C -0.1349(10) 0.5188(7) 0.7698(3) 0.115(4) Uani 1 1 d D A .
H87 H -0.1613 0.4909 0.7438 0.138 Uiso 1 1 calc R . .
C88 C -0.1881(8) 0.5910(6) 0.7772(3) 0.093(3) Uani 1 1 d D . .
H88 H -0.2515 0.6133 0.7575 0.111 Uiso 1 1 calc R A .
C89 C -0.1447(8) 0.6289(5) 0.8145(3) 0.089(3) Uani 1 1 d D A .
H89 H -0.1795 0.6791 0.8209 0.107 Uiso 1 1 calc R . .
C90 C -0.0511(7) 0.5970(4) 0.8439(2) 0.069(2) Uani 1 1 d D . .
H90 H -0.0229 0.6255 0.8695 0.083 Uiso 1 1 calc R A .
C91 C 0.2542(6) 0.4851(3) 0.84312(18) 0.0538(16) Uani 1 1 d D A .
C92 C 0.3024(7) 0.4158(4) 0.8265(2) 0.0621(18) Uani 1 1 d D . .
H92 H 0.2579 0.3674 0.8296 0.075 Uiso 1 1 calc R A .
C93 C 0.4154(8) 0.4183(5) 0.8055(2) 0.083(2) Uani 1 1 d D A .
H93 H 0.4493 0.3709 0.7940 0.099 Uiso 1 1 calc R . .
C94 C 0.4803(8) 0.4876(5) 0.8007(2) 0.079(2) Uani 1 1 d D . .
H94 H 0.5585 0.4882 0.7860 0.095 Uiso 1 1 calc R A .
C95 C 0.4323(7) 0.5560(4) 0.8172(2) 0.0677(19) Uani 1 1 d D A .
H95 H 0.4773 0.6042 0.8138 0.081 Uiso 1 1 calc R . .
C96 C 0.3186(6) 0.5555(4) 0.8389(2) 0.0595(18) Uani 1 1 d D . .
H96 H 0.2855 0.6029 0.8506 0.071 Uiso 1 1 calc R A .
N9 N -0.0985(6) 0.4508(4) 0.9774(2) 0.0586(18) Uani 0.763(5) 1 d PU A 1
H9A H -0.1233 0.4258 1.0009 0.088 Uiso 0.763(5) 1 calc PR A 1
S9 S -0.1940(2) 0.46233(13) 0.93680(7) 0.0544(8) Uani 0.763(5) 1 d PU A 1
N9X N -0.110(2) 0.4886(13) 0.9451(7) 0.055(4) Uani 0.237(5) 1 d PU A 2
H9X H -0.1403 0.5215 0.9247 0.082 Uiso 0.237(5) 1 calc PR A 2
S9X S -0.1930(7) 0.4179(4) 0.9642(2) 0.050(2) Uani 0.237(5) 1 d PU A 2
C97 C -0.2357(5) 0.3659(4) 0.9126(2) 0.0621(19) Uani 1 1 d D . .
C98 C -0.2305(8) 0.2965(5) 0.9349(3) 0.088(3) Uani 1 1 d D A .
H98 H -0.2120 0.2961 0.9659 0.105 Uiso 1 1 calc R C 2
C99 C -0.2521(10) 0.2266(5) 0.9126(4) 0.122(4) Uani 1 1 d D . .
H99 H -0.2491 0.1778 0.9279 0.147 Uiso 1 1 calc R A .
C100 C -0.2779(11) 0.2285(7) 0.8681(5) 0.157(7) Uani 1 1 d D A .
H100 H -0.2970 0.1809 0.8526 0.188 Uiso 1 1 calc R . .
C101 C -0.2763(14) 0.2981(9) 0.8457(3) 0.168(7) Uani 1 1 d D . .
H101 H -0.2891 0.2991 0.8145 0.202 Uiso 1 1 calc R A .
C102 C -0.2558(10) 0.3671(6) 0.8690(3) 0.105(3) Uani 1 1 d D A .
H102 H -0.2560 0.4160 0.8537 0.127 Uiso 1 1 calc R . .
C103 C -0.3464(7) 0.4854(5) 0.9611(3) 0.081(2) Uani 1 1 d D . .
C104 C -0.4413(7) 0.5120(5) 0.9333(3) 0.094(3) Uani 1 1 d D A .
H104 H -0.4323 0.5118 0.9023 0.113 Uiso 1 1 calc R . .
C105 C -0.5512(7) 0.5395(5) 0.9510(3) 0.093(3) Uani 1 1 d D . .
H105 H -0.6198 0.5571 0.9317 0.111 Uiso 1 1 calc R A .
C106 C -0.5651(9) 0.5423(5) 0.9957(3) 0.090(3) Uani 1 1 d D A .
H106 H -0.6401 0.5645 1.0071 0.107 Uiso 1 1 calc R . .
C107 C -0.4712(10) 0.5134(5) 1.0232(3) 0.105(3) Uani 1 1 d D . .
H107 H -0.4825 0.5118 1.0541 0.126 Uiso 1 1 calc R A .
C108 C -0.3574(9) 0.4856(5) 1.0064(3) 0.095(3) Uani 1 1 d D A .
H108 H -0.2891 0.4674 1.0255 0.114 Uiso 1 1 calc R . .
N10 N 0.2667(5) 0.7429(3) 0.92328(18) 0.0531(13) Uani 1 1 d DU . .
O1 O 0.2593(5) 0.7181(3) 0.96135(17) 0.0795(15) Uani 1 1 d DU . .
O2 O 0.2025(5) 0.7106(3) 0.89270(15) 0.0655(12) Uani 1 1 d DU . .
O3 O 0.3354(5) 0.8004(3) 0.91670(17) 0.0772(14) Uani 1 1 d DU . .
N11 N 0.4874(7) 0.0090(4) 0.8093(2) 0.0693(16) Uani 1 1 d U . .
O4 O 0.4430(8) -0.0028(4) 0.7730(2) 0.129(3) Uani 1 1 d U . .
O5 O 0.5633(6) 0.0636(4) 0.8143(2) 0.113(2) Uani 1 1 d U . .
O6 O 0.4458(7) -0.0281(5) 0.8398(2) 0.124(3) Uani 1 1 d U . .
N12 N 0.6476(6) 0.3184(3) 0.73193(18) 0.0573(13) Uani 1 1 d U . .
O7 O 0.7455(6) 0.2797(4) 0.7286(3) 0.117(2) Uani 1 1 d U . .
O8 O 0.6485(7) 0.3897(3) 0.7324(3) 0.128(3) Uani 1 1 d U . .
O9 O 0.5503(6) 0.2865(4) 0.7348(3) 0.136(3) Uani 1 1 d U . .
N13 N 0.8861(16) 0.7427(7) 0.5610(4) 0.096(4) Uani 0.704(11) 1 d PDU D 1
O10 O 0.8222(10) 0.7438(6) 0.5941(3) 0.094(3) Uani 0.704(11) 1 d PDU D 1
O11 O 0.9572(11) 0.7986(5) 0.5567(4) 0.151(5) Uani 0.704(11) 1 d PDU D 1
O12 O 0.8986(19) 0.6851(5) 0.5402(3) 0.236(9) Uani 0.704(11) 1 d PDU D 1
N13X N 0.930(2) 0.7382(14) 0.5597(8) 0.073(6) Uani 0.296(11) 1 d PDU D 2
O10X O 1.020(3) 0.709(2) 0.5814(10) 0.202(14) Uani 0.296(11) 1 d PDU D 2
O11X O 0.843(3) 0.7691(16) 0.5781(10) 0.115(10) Uani 0.296(11) 1 d PDU D 2
O12X O 0.9462(17) 0.7329(17) 0.5218(6) 0.108(8) Uani 0.296(11) 1 d PDU D 2
O1W O 0.6519(4) 0.1147(2) 0.73052(14) 0.0586(11) Uani 1 1 d . . .
O2W O 0.3227(6) 0.8255(4) 0.82149(17) 0.0971(18) Uani 1 1 d . . .

loop_
_atom_site_aniso_label
_atom_site_aniso_U_11
_atom_site_aniso_U_22
_atom_site_aniso_U_33
_atom_site_aniso_U_23
_atom_site_aniso_U_13
_atom_site_aniso_U_12
Cu1 0.0305(3) 0.0290(3) 0.0283(3) 0.0029(3) -0.0019(2) -0.0005(3)
N1 0.036(2) 0.035(2) 0.037(2) -0.0017(19) 0.0007(18) 0.0031(19)
S1 0.0351(7) 0.0634(9) 0.0336(7) 0.0018(6) -0.0032(6) 0.0104(6)
C1 0.021(3) 0.081(5) 0.054(4) 0.033(3) -0.004(2) 0.003(3)
C2 0.050(4) 0.057(4) 0.071(5) 0.019(4) -0.010(3) 0.007(3)
C3 0.056(4) 0.061(4) 0.114(7) 0.025(4) -0.015(4) 0.020(3)
C4 0.064(5) 0.074(6) 0.119(8) 0.043(5) -0.007(5) 0.005(4)
C5 0.045(4) 0.088(6) 0.078(5) 0.050(5) -0.001(4) 0.012(4)
C6 0.041(4) 0.118(6) 0.057(4) 0.037(4) 0.009(3) 0.018(4)
C7 0.031(3) 0.052(3) 0.053(4) -0.010(3) -0.002(3) 0.003(2)
C8 0.054(4) 0.058(4) 0.082(5) -0.013(3) -0.027(4) -0.007(3)
C9 0.040(4) 0.070(5) 0.132(8) -0.039(5) -0.011(5) -0.003(4)
C10 0.052(5) 0.084(6) 0.117(7) -0.052(6) 0.023(5) -0.026(4)
C11 0.055(4) 0.086(5) 0.081(5) -0.028(4) 0.029(4) -0.017(4)
C12 0.043(4) 0.078(5) 0.058(4) -0.009(3) 0.001(3) -0.016(3)
N2 0.064(3) 0.033(2) 0.035(2) 0.0011(19) 0.001(2) 0.005(2)
S2 0.0418(7) 0.0316(7) 0.0275(6) 0.0018(5) 0.0017(5) 0.0011(5)
C13 0.043(3) 0.039(3) 0.031(3) -0.001(2) 0.000(2) 0.001(2)
C14 0.038(3) 0.049(3) 0.041(3) 0.009(3) -0.006(2) -0.010(3)
C15 0.053(4) 0.062(4) 0.039(3) 0.011(3) -0.010(3) 0.003(3)
C16 0.046(3) 0.055(4) 0.051(4) -0.010(3) -0.004(3) -0.008(3)
C17 0.072(5) 0.045(4) 0.068(4) 0.002(3) -0.001(4) -0.024(3)
C18 0.073(4) 0.040(3) 0.041(3) 0.013(3) -0.012(3) -0.008(3)
C19 0.036(3) 0.046(3) 0.027(3) -0.001(2) -0.005(2) 0.006(2)
C20 0.067(4) 0.049(4) 0.063(4) -0.004(3) 0.015(3) 0.014(3)
C21 0.065(5) 0.078(5) 0.063(4) -0.002(4) 0.020(4) 0.028(4)
C22 0.039(4) 0.095(6) 0.060(4) 0.004(4) -0.003(3) 0.005(4)
C23 0.049(4) 0.070(5) 0.059(4) 0.014(3) 0.001(3) -0.017(3)
C24 0.045(3) 0.045(3) 0.041(3) 0.005(3) 0.002(3) -0.001(3)
N3 0.050(3) 0.030(2) 0.030(2) -0.0008(17) 0.0025(19) 0.0014(19)
S3 0.0438(7) 0.0269(6) 0.0309(6) 0.0017(5) -0.0041(5) 0.0004(5)
C25 0.060(4) 0.034(3) 0.033(3) 0.004(2) -0.003(3) 0.000(3)
C26 0.134(7) 0.054(4) 0.050(4) -0.014(3) -0.029(4) 0.039(4)
C27 0.199(11) 0.068(5) 0.058(5) -0.016(4) -0.016(6) 0.070(6)
C28 0.098(6) 0.056(4) 0.076(5) 0.011(4) 0.019(4) 0.037(4)
C29 0.054(4) 0.052(4) 0.089(5) 0.020(4) -0.012(4) 0.006(3)
C30 0.056(4) 0.039(3) 0.051(4) 0.008(3) -0.007(3) 0.000(3)
C31 0.049(3) 0.038(3) 0.055(4) 0.014(3) 0.001(3) -0.004(3)
C32 0.067(5) 0.116(7) 0.059(5) 0.025(4) 0.012(4) 0.018(5)
C33 0.061(5) 0.168(10) 0.097(7) 0.064(7) 0.018(5) 0.020(6)
C34 0.075(6) 0.130(8) 0.114(8) 0.059(7) 0.013(6) -0.033(6)
C35 0.099(8) 0.154(10) 0.121(10) 0.000(8) -0.007(7) -0.048(7)
C36 0.065(5) 0.119(7) 0.071(5) -0.013(5) -0.002(4) -0.045(5)
N4 0.039(2) 0.036(2) 0.033(2) -0.0091(18) -0.0071(18) 0.0007(19)
S4 0.0341(7) 0.0320(6) 0.0319(7) -0.0019(5) -0.0030(5) 0.0000(5)
C37 0.044(3) 0.028(3) 0.036(3) -0.003(2) -0.003(2) -0.006(2)
C38 0.059(4) 0.050(4) 0.045(3) -0.003(3) -0.013(3) 0.006(3)
C39 0.079(5) 0.063(4) 0.035(3) 0.005(3) -0.011(3) 0.014(4)
C40 0.103(6) 0.046(4) 0.040(3) 0.005(3) 0.010(4) -0.010(4)
C41 0.071(5) 0.054(4) 0.052(4) 0.010(3) 0.024(4) -0.007(3)
C42 0.052(4) 0.054(4) 0.039(3) 0.001(3) 0.000(3) -0.002(3)
C43 0.038(3) 0.042(3) 0.030(3) -0.001(2) -0.001(2) -0.009(2)
C44 0.055(4) 0.057(4) 0.048(4) 0.000(3) 0.000(3) -0.016(3)
C45 0.075(5) 0.077(5) 0.070(5) 0.001(4) 0.004(4) -0.037(4)
C46 0.123(8) 0.065(5) 0.053(4) 0.001(4) 0.005(5) -0.056(5)
C47 0.103(6) 0.036(3) 0.053(4) 0.001(3) 0.002(4) -0.018(4)
C48 0.071(4) 0.037(3) 0.041(3) -0.003(2) 0.006(3) -0.007(3)
Cu2 0.0480(4) 0.0332(3) 0.0286(3) -0.0048(3) -0.0009(3) 0.0054(3)
N5 0.040(2) 0.041(3) 0.041(3) -0.016(2) 0.0031(19) 0.004(2)
S5 0.0414(7) 0.0327(7) 0.0408(7) -0.0093(6) 0.0067(6) 0.0016(6)
C49 0.041(3) 0.028(3) 0.040(3) -0.009(2) 0.000(2) -0.004(2)
C50 0.060(4) 0.046(3) 0.056(4) -0.003(3) -0.001(3) 0.001(3)
C51 0.120(7) 0.050(4) 0.051(4) 0.002(3) -0.004(4) -0.003(4)
C52 0.099(6) 0.057(4) 0.066(5) -0.011(4) -0.030(5) 0.034(4)
C53 0.068(5) 0.070(5) 0.107(7) -0.003(5) -0.018(5) 0.017(4)
C54 0.046(4) 0.052(4) 0.075(5) -0.003(3) 0.000(3) 0.006(3)
C55 0.048(3) 0.036(3) 0.035(3) -0.010(2) 0.005(2) 0.010(2)
C56 0.044(3) 0.053(4) 0.045(3) -0.010(3) 0.006(3) 0.010(3)
C57 0.083(5) 0.048(4) 0.046(4) -0.011(3) 0.016(3) 0.025(3)
C58 0.070(4) 0.044(3) 0.038(3) -0.013(3) -0.002(3) 0.004(3)
C59 0.056(4) 0.049(3) 0.044(3) -0.009(3) -0.006(3) 0.004(3)
C60 0.042(3) 0.032(3) 0.036(3) -0.002(2) 0.001(2) 0.004(2)
N6 0.211(8) 0.040(3) 0.032(3) -0.002(2) 0.002(4) -0.004(4)
S6 0.156(2) 0.0382(8) 0.0302(8) -0.0008(7) -0.0011(10) -0.0138(11)
C61 0.144(8) 0.045(4) 0.036(3) -0.002(3) 0.015(4) -0.022(4)
C62 0.117(7) 0.040(4) 0.069(5) -0.016(3) 0.015(5) -0.011(4)
C63 0.101(7) 0.098(7) 0.055(5) 0.006(5) -0.003(5) -0.001(5)
C64 0.187(11) 0.091(7) 0.072(6) -0.009(5) -0.003(7) 0.015(7)
C65 0.288(17) 0.113(9) 0.085(7) -0.033(7) -0.071(10) 0.079(10)
C66 0.181(10) 0.063(5) 0.072(6) -0.030(4) -0.009(6) 0.031(6)
C67 0.109(6) 0.043(4) 0.048(4) -0.002(3) -0.034(4) -0.003(4)
C68 0.134(8) 0.056(4) 0.052(4) 0.006(3) 0.019(5) -0.015(5)
C69 0.123(8) 0.075(5) 0.063(5) 0.013(4) -0.014(5) -0.011(5)
C70 0.093(6) 0.140(9) 0.059(5) 0.029(6) -0.009(5) -0.009(6)
C71 0.144(10) 0.085(6) 0.069(6) -0.006(5) -0.048(6) -0.012(6)
C72 0.096(7) 0.097(7) 0.074(6) -0.010(5) -0.014(5) -0.011(5)
N7 0.052(3) 0.033(3) 0.052(3) 0.000(2) 0.001(3) 0.002(3)
S7 0.0599(12) 0.0259(9) 0.0394(9) -0.0033(7) 0.0048(8) 0.0004(8)
N7X 0.038(10) 0.025(8) 0.042(10) -0.012(8) 0.015(10) 0.013(9)
S7X 0.043(6) 0.038(5) 0.032(5) 0.005(4) -0.001(4) 0.012(4)
C73 0.076(5) 0.041(3) 0.053(4) -0.025(3) -0.020(3) 0.022(3)
C74 0.073(5) 0.092(6) 0.104(6) -0.055(5) -0.031(5) 0.020(4)
C75 0.140(9) 0.147(11) 0.158(11) -0.106(9) -0.109(9) 0.106(8)
C76 0.34(2) 0.095(9) 0.077(8) -0.038(6) -0.100(11) 0.122(12)
C77 0.295(17) 0.047(5) 0.077(7) 0.000(5) 0.010(9) 0.013(8)
C78 0.150(8) 0.051(4) 0.055(5) -0.006(4) -0.008(5) 0.002(5)
C79 0.110(6) 0.037(3) 0.040(4) -0.007(3) -0.013(4) 0.013(4)
C80 0.118(7) 0.052(4) 0.054(4) -0.013(3) -0.020(4) 0.029(4)
C81 0.149(8) 0.051(4) 0.053(4) -0.011(4) -0.018(5) 0.039(5)
C82 0.181(10) 0.046(4) 0.041(4) -0.012(3) -0.001(5) -0.008(5)
C83 0.166(9) 0.072(5) 0.047(4) -0.011(4) -0.004(5) -0.054(6)
C84 0.116(7) 0.067(5) 0.052(4) -0.006(4) -0.009(4) -0.020(4)
N8 0.087(4) 0.039(3) 0.033(2) -0.0065(19) 0.007(2) -0.002(3)
S8 0.0867(12) 0.0343(7) 0.0283(7) -0.0028(6) 0.0103(7) 0.0013(7)
C85 0.080(5) 0.049(4) 0.036(3) -0.001(3) 0.011(3) -0.015(3)
C86 0.166(10) 0.080(6) 0.054(5) -0.019(4) -0.014(6) -0.004(6)
C87 0.131(9) 0.146(10) 0.065(6) -0.015(6) -0.035(6) -0.010(8)
C88 0.070(5) 0.130(9) 0.076(6) 0.014(6) -0.014(5) -0.013(6)
C89 0.081(6) 0.094(6) 0.090(6) 0.014(5) -0.025(5) 0.003(5)
C90 0.091(5) 0.064(5) 0.051(4) -0.003(3) -0.004(4) 0.017(4)
C91 0.079(5) 0.055(4) 0.028(3) 0.000(3) 0.006(3) 0.020(3)
C92 0.081(5) 0.059(4) 0.046(4) -0.010(3) 0.005(3) 0.019(4)
C93 0.102(6) 0.078(6) 0.069(5) -0.021(4) 0.016(5) 0.040(5)
C94 0.095(6) 0.092(6) 0.053(5) -0.001(4) 0.018(4) 0.018(5)
C95 0.077(5) 0.072(5) 0.056(4) 0.007(4) 0.014(4) 0.008(4)
C96 0.086(5) 0.049(4) 0.045(4) 0.003(3) 0.021(3) 0.010(4)
N9 0.047(4) 0.068(4) 0.059(4) 0.006(3) -0.017(3) -0.023(3)
S9 0.0513(13) 0.0611(15) 0.0500(13) 0.0137(11) -0.0075(10) -0.0153(10)
N9X 0.043(8) 0.059(9) 0.059(9) 0.003(7) -0.034(7) -0.028(7)
S9X 0.054(4) 0.048(4) 0.047(4) 0.004(3) -0.004(3) -0.003(3)
C97 0.029(3) 0.097(6) 0.060(4) -0.014(4) -0.004(3) -0.010(3)
C98 0.096(7) 0.107(7) 0.062(5) 0.003(5) 0.019(4) 0.016(5)
C99 0.101(8) 0.074(6) 0.196(14) -0.024(8) 0.048(9) -0.012(6)
C100 0.072(7) 0.171(13) 0.224(19) -0.138(13) -0.028(9) -0.015(8)
C101 0.159(12) 0.27(2) 0.071(8) -0.073(11) -0.035(8) 0.052(15)
C102 0.138(9) 0.113(8) 0.067(6) 0.004(5) 0.015(6) 0.025(6)
C103 0.069(5) 0.084(6) 0.090(6) -0.037(5) -0.005(5) -0.007(4)
C104 0.051(5) 0.131(8) 0.100(7) -0.061(6) -0.007(5) -0.015(5)
C105 0.055(5) 0.111(7) 0.112(7) -0.066(6) -0.005(4) -0.017(4)
C106 0.084(6) 0.054(5) 0.133(9) -0.036(5) 0.037(6) -0.023(4)
C107 0.142(10) 0.046(5) 0.130(9) -0.014(5) 0.051(8) -0.007(5)
C108 0.099(7) 0.065(5) 0.121(8) -0.002(5) 0.000(6) 0.007(5)
N10 0.043(3) 0.061(3) 0.056(3) 0.004(3) 0.005(3) -0.002(2)
O1 0.069(3) 0.102(4) 0.067(3) 0.014(3) -0.005(3) -0.023(3)
O2 0.077(3) 0.065(3) 0.054(3) -0.008(2) 0.003(2) -0.008(2)
O3 0.069(3) 0.076(3) 0.087(4) 0.008(3) 0.009(3) -0.027(3)
N11 0.086(5) 0.073(4) 0.047(3) -0.001(3) -0.008(3) 0.002(3)
O4 0.177(7) 0.147(6) 0.060(3) 0.012(4) -0.036(4) 0.008(5)
O5 0.075(4) 0.125(5) 0.141(6) -0.025(4) 0.034(4) -0.029(4)
O6 0.150(6) 0.165(7) 0.059(3) -0.018(4) 0.006(4) -0.082(5)
N12 0.059(3) 0.053(3) 0.061(3) -0.009(3) 0.008(3) 0.000(3)
O7 0.100(4) 0.094(4) 0.159(6) 0.015(4) 0.031(4) 0.047(4)
O8 0.153(6) 0.049(3) 0.190(7) 0.000(4) 0.092(5) 0.015(3)
O9 0.081(4) 0.154(6) 0.179(7) -0.109(5) 0.062(4) -0.063(4)
N13 0.204(13) 0.038(5) 0.046(6) -0.002(5) -0.012(6) 0.017(7)
O10 0.111(7) 0.110(8) 0.056(5) 0.011(5) -0.039(4) -0.037(5)
O11 0.217(12) 0.049(5) 0.201(12) 0.013(6) 0.132(10) 0.036(5)
O12 0.58(3) 0.055(6) 0.069(7) -0.024(5) -0.037(11) 0.052(10)
N13X 0.128(15) 0.037(11) 0.054(9) 0.002(10) -0.008(9) 0.000(10)
O10X 0.18(2) 0.25(3) 0.18(2) 0.13(2) 0.002(17) 0.06(2)
O11X 0.17(2) 0.073(17) 0.103(19) -0.034(15) 0.044(15) 0.007(15)
O12X 0.060(11) 0.18(2) 0.083(10) -0.078(13) 0.009(9) -0.035(12)
O1W 0.066(3) 0.058(3) 0.052(2) -0.007(2) 0.002(2) 0.021(2)
O2W 0.116(5) 0.108(5) 0.068(4) -0.012(3) 0.008(3) -0.012(4)

loop_
_atom_type_symbol
_atom_type_description
_atom_type_scat_dispersion_real
_atom_type_scat_dispersion_imag
_atom_type_scat_source
C C 0.0033 0.0016 'International Tables Vol C Tables 4.2.6.8 and 6.1.1.4'
H H 0.0000 0.0000 'International Tables Vol C Tables 4.2.6.8 and 6.1.1.4'
N N 0.0061 0.0033 'International Tables Vol C Tables 4.2.6.8 and 6.1.1.4'
O O 0.0106 0.0060 'International Tables Vol C Tables 4.2.6.8 and 6.1.1.4'
S S 0.1246 0.1234 'International Tables Vol C Tables 4.2.6.8 and 6.1.1.4'
Cu Cu 0.3201 1.2651 'International Tables Vol C Tables 4.2.6.8 and 6.1.1.4'

loop_
_geom_angle_atom_site_label_1
_geom_angle_atom_site_label_2
_geom_angle_atom_site_label_3
_geom_angle
_geom_angle_site_symmetry_1
_geom_angle_site_symmetry_3
_geom_angle_publ_flag
N1 Cu1 N2 97.38(18) . . ?
N1 Cu1 N4 87.44(17) . . ?
N2 Cu1 N4 156.61(19) . . ?
N1 Cu1 N3 152.90(18) . . ?
N2 Cu1 N3 89.78(17) . . ?
N4 Cu1 N3 96.29(17) . . ?
S1 N1 Cu1 126.5(3) . . ?
N1 S1 C7 109.4(3) . . ?
N1 S1 C1 108.3(3) . . ?
C7 S1 C1 99.8(3) . . ?
C2 C1 C6 122.9(6) . . ?
C2 C1 S1 119.6(4) . . ?
C6 C1 S1 117.5(5) . . ?
C1 C2 C3 119.2(6) . . ?
C4 C3 C2 118.9(7) . . ?
C3 C4 C5 121.8(7) . . ?
C4 C5 C6 119.9(6) . . ?
C1 C6 C5 117.4(7) . . ?
C8 C7 C12 119.8(6) . . ?
C8 C7 S1 119.7(6) . . ?
C12 C7 S1 120.4(4) . . ?
C7 C8 C9 120.0(8) . . ?
C10 C9 C8 119.7(8) . . ?
C11 C10 C9 120.5(8) . . ?
C10 C11 C12 120.3(8) . . ?
C11 C12 C7 119.7(6) . . ?
S2 N2 Cu1 124.9(3) . . ?
N2 S2 C19 109.8(2) . . ?
N2 S2 C13 110.1(3) . . ?
C19 S2 C13 100.5(2) . . ?
C14 C13 C18 121.8(5) . . ?
C14 C13 S2 117.1(4) . . ?
C18 C13 S2 121.0(4) . . ?
C13 C14 C15 118.8(5) . . ?
C16 C15 C14 120.4(5) . . ?
C17 C16 C15 120.0(6) . . ?
C16 C17 C18 121.1(6) . . ?
C13 C18 C17 117.8(5) . . ?
C24 C19 C20 121.3(5) . . ?
C24 C19 S2 116.7(4) . . ?
C20 C19 S2 122.0(5) . . ?
C19 C20 C21 118.0(7) . . ?
C22 C21 C20 120.2(7) . . ?
C23 C22 C21 120.6(6) . . ?
C22 C23 C24 119.9(6) . . ?
C19 C24 C23 119.9(6) . . ?
S3 N3 Cu1 116.5(2) . . ?
N3 S3 C25 108.7(2) . . ?
N3 S3 C31 110.2(3) . . ?
C25 S3 C31 102.2(3) . . ?
C26 C25 C30 121.8(6) . . ?
C26 C25 S3 122.6(5) . . ?
C30 C25 S3 115.6(4) . . ?
C25 C26 C27 118.7(7) . . ?
C28 C27 C26 119.7(7) . . ?
C27 C28 C29 121.3(7) . . ?
C28 C29 C30 119.5(7) . . ?
C25 C30 C29 118.9(6) . . ?
C32 C31 C36 121.1(7) . . ?
C32 C31 S3 116.3(6) . . ?
C36 C31 S3 122.4(5) . . ?
C31 C32 C33 119.7(9) . . ?
C34 C33 C32 119.7(9) . . ?
C33 C34 C35 121.6(9) . . ?
C34 C35 C36 119.6(9) . . ?
C31 C36 C35 118.4(8) . . ?
S4 N4 Cu1 127.2(3) . . ?
N4 S4 C37 110.1(2) . . ?
N4 S4 C43 108.3(2) . . ?
C37 S4 C43 99.8(2) . . ?
C38 C37 C42 121.2(5) . . ?
C38 C37 S4 117.6(4) . . ?
C42 C37 S4 121.2(4) . . ?
C39 C38 C37 118.2(6) . . ?
C38 C39 C40 121.7(6) . . ?
C41 C40 C39 119.7(6) . . ?
C40 C41 C42 120.9(6) . . ?
C37 C42 C41 118.3(6) . . ?
C48 C43 C44 121.3(5) . . ?
C48 C43 S4 121.4(4) . . ?
C44 C43 S4 117.2(4) . . ?
C45 C44 C43 120.4(7) . . ?
C44 C45 C46 118.4(7) . . ?
C47 C46 C45 121.2(7) . . ?
C46 C47 C48 120.1(7) . . ?
C43 C48 C47 118.5(6) . . ?
N8 Cu2 N5 88.10(19) . . ?
N8 Cu2 N7 93.1(2) . . ?
N5 Cu2 N7 176.9(2) . . ?
N8 Cu2 N6 155.1(3) . . ?
N5 Cu2 N6 92.9(2) . . ?
N7 Cu2 N6 84.8(2) . . ?
N8 Cu2 N7X 79.9(10) . . ?
N5 Cu2 N7X 152.2(11) . . ?
N7 Cu2 N7X 25.9(10) . . ?
N6 Cu2 N7X 88.0(9) . . ?
N8 Cu2 N9 109.0(3) . . ?
N5 Cu2 N9 100.5(2) . . ?
N7 Cu2 N9 81.8(3) . . ?
N6 Cu2 N9 95.3(3) . . ?
N7X Cu2 N9 107.1(11) . . ?
N8 Cu2 N9X 80.6(6) . . ?
N5 Cu2 N9X 90.0(6) . . ?
N7 Cu2 N9X 93.0(6) . . ?
N6 Cu2 N9X 124.3(7) . . ?
N7X Cu2 N9X 112.3(11) . . ?
N9 Cu2 N9X 30.2(6) . . ?
S5 N5 Cu2 122.2(3) . . ?
N5 S5 C49 110.3(2) . . ?
N5 S5 C55 107.2(2) . . ?
C49 S5 C55 99.5(2) . . ?
C50 C49 C54 121.7(5) . . ?
C50 C49 S5 121.2(4) . . ?
C54 C49 S5 117.0(4) . . ?
C49 C50 C51 118.8(6) . . ?
C52 C51 C50 120.3(7) . . ?
C51 C52 C53 119.7(6) . . ?
C54 C53 C52 120.7(7) . . ?
C53 C54 C49 118.7(6) . . ?
C60 C55 C56 121.7(5) . . ?
C60 C55 S5 119.6(4) . . ?
C56 C55 S5 118.4(4) . . ?
C55 C56 C57 117.8(5) . . ?
C58 C57 C56 121.2(5) . . ?
C57 C58 C59 119.7(5) . . ?
C58 C59 C60 121.4(5) . . ?
C55 C60 C59 118.3(5) . . ?
S6 N6 Cu2 123.0(3) . . ?
N6 S6 C61 108.6(3) . . ?
N6 S6 C67 110.6(4) . . ?
C61 S6 C67 100.3(3) . . ?
C62 C61 C66 116.0(7) . . ?
C62 C61 S6 120.5(6) . . ?
C66 C61 S6 122.2(5) . . ?
C63 C62 C61 121.1(7) . . ?
C62 C63 C64 120.2(8) . . ?
C63 C64 C65 121.1(9) . . ?
C66 C65 C64 118.1(9) . . ?
C65 C66 C61 122.9(7) . . ?
C72 C67 C68 121.8(8) . . ?
C72 C67 S6 118.8(6) . . ?
C68 C67 S6 119.3(6) . . ?
C67 C68 C69 119.3(7) . . ?
C68 C69 C70 120.7(8) . . ?
C69 C70 C71 118.2(8) . . ?
C72 C71 C70 120.6(8) . . ?
C67 C72 C71 119.3(8) . . ?
S7 N7 Cu2 123.2(4) . . ?
N7 S7 C79 107.2(3) . . ?
N7 S7 C73 108.7(3) . . ?
C79 S7 C73 98.9(3) . . ?
S7X N7X Cu2 122(2) . . ?
N7X S7X C73 103.6(16) . . ?
N7X S7X C79 95.7(13) . . ?
C73 S7X C79 94.8(5) . . ?
N7X S7X C78 133.3(15) . . ?
C79 S7X C78 110.6(5) . . ?
C78 C73 C74 124.6(7) . . ?
C78 C73 S7X 86.1(6) . . ?
C74 C73 S7X 149.1(8) . . ?
C78 C73 S7 122.5(5) . . ?
C74 C73 S7 112.9(6) . . ?
C73 C74 C75 119.1(9) . . ?
C76 C75 C74 117.2(9) . . ?
C75 C76 C77 123.4(9) . . ?
C76 C77 C78 119.6(9) . . ?
C73 C78 C77 115.9(8) . . ?
C73 C78 S7X 55.0(5) . . ?
C77 C78 S7X 170.7(8) . . ?
C84 C79 C80 123.2(6) . . ?
C84 C79 S7 121.7(5) . . ?
C80 C79 S7 114.7(5) . . ?
C84 C79 S7X 95.5(6) . . ?
C80 C79 S7X 138.7(6) . . ?
C79 C80 C81 117.7(7) . . ?
C82 C81 C80 121.5(8) . . ?
C81 C82 C83 120.5(7) . . ?
C82 C83 C84 120.3(7) . . ?
C79 C84 C83 116.7(7) . . ?
S8 N8 Cu2 125.3(3) . . ?
N8 S8 C85 108.5(3) . . ?
N8 S8 C91 109.4(3) . . ?
C85 S8 C91 100.4(3) . . ?
C90 C85 C86 118.9(7) . . ?
C90 C85 S8 121.5(5) . . ?
C86 C85 S8 119.5(6) . . ?
C85 C86 C87 120.0(8) . . ?
C88 C87 C86 122.8(8) . . ?
C89 C88 C87 116.0(8) . . ?
C88 C89 C90 122.8(8) . . ?
C85 C90 C89 119.5(7) . . ?
C96 C91 C92 120.9(6) . . ?
C96 C91 S8 121.5(4) . . ?
C92 C91 S8 117.6(5) . . ?
C93 C92 C91 118.8(6) . . ?
C94 C93 C92 121.2(6) . . ?
C93 C94 C95 119.9(7) . . ?
C94 C95 C96 120.3(7) . . ?
C91 C96 C95 118.9(6) . . ?
S9 N9 Cu2 120.2(4) . . ?
N9 S9 C103 104.2(4) . . ?
N9 S9 C97 109.5(4) . . ?
C103 S9 C97 99.1(3) . . ?
S9X N9X Cu2 113.8(12) . . ?
N9X S9X C97 99.4(9) . . ?
N9X S9X C103 90.0(9) . . ?
C97 S9X C103 94.3(4) . . ?
N9X S9X C98 128.5(9) . . ?
C97 S9X C98 36.7(3) . . ?
C103 S9X C98 112.6(4) . . ?
C102 C97 C98 120.7(7) . . ?
C102 C97 S9X 149.6(7) . . ?
C98 C97 S9X 89.3(6) . . ?
C102 C97 S9 114.0(7) . . ?
C98 C97 S9 124.7(6) . . ?
C97 C98 C99 119.8(8) . . ?
C97 C98 S9X 53.9(4) . . ?
C99 C98 S9X 173.6(7) . . ?
C100 C99 C98 119.1(9) . . ?
C101 C100 C99 120.5(10) . . ?
C100 C101 C102 119.0(10) . . ?
C97 C102 C101 120.7(9) . . ?
C104 C103 C108 121.7(8) . . ?
C104 C103 S9 116.6(6) . . ?
C108 C103 S9 121.1(6) . . ?
C104 C103 S9X 143.0(6) . . ?
C108 C103 S9X 93.4(6) . . ?
C103 C104 C105 118.2(8) . . ?
C106 C105 C104 122.0(8) . . ?
C107 C106 C105 119.4(8) . . ?
C106 C107 C108 120.1(9) . . ?
C103 C108 C107 118.5(8) . . ?
O3 N10 O1 118.9(6) . . ?
O3 N10 O2 121.6(6) . . ?
O1 N10 O2 119.5(5) . . ?
O4 N11 O6 118.7(8) . . ?
O4 N11 O5 117.7(8) . . ?
O6 N11 O5 123.2(7) . . ?
O9 N12 O8 118.1(7) . . ?
O9 N12 O7 119.8(7) . . ?
O8 N12 O7 122.1(7) . . ?
O12 N13 O11 120.4(14) . . ?
O12 N13 O10 122.0(13) . . ?
O11 N13 O10 115.7(10) . . ?
O12X N13X O11X 129(2) . . ?
O12X N13X O10X 111(2) . . ?
O11X N13X O10X 120(2) . . ?

loop_
_geom_bond_atom_site_label_1
_geom_bond_atom_site_label_2
_geom_bond_distance
_geom_bond_site_symmetry_2
_geom_bond_publ_flag
Cu1 N1 1.954(4) . ?
Cu1 N2 1.963(4) . ?
Cu1 N4 1.970(4) . ?
Cu1 N3 1.971(4) . ?
N1 S1 1.578(4) . ?
S1 C7 1.791(6) . ?
S1 C1 1.821(6) . ?
C1 C2 1.357(8) . ?
C1 C6 1.375(7) . ?
C2 C3 1.410(7) . ?
C3 C4 1.359(8) . ?
C4 C5 1.371(9) . ?
C5 C6 1.413(8) . ?
C7 C8 1.374(8) . ?
C7 C12 1.386(9) . ?
C8 C9 1.396(11) . ?
C9 C10 1.367(12) . ?
C10 C11 1.365(11) . ?
C11 C12 1.383(9) . ?
N2 S2 1.588(4) . ?
S2 C19 1.791(5) . ?
S2 C13 1.799(5) . ?
C13 C14 1.378(7) . ?
C13 C18 1.380(8) . ?
C14 C15 1.387(8) . ?
C15 C16 1.369(8) . ?
C16 C17 1.368(9) . ?
C17 C18 1.392(9) . ?
C19 C24 1.371(8) . ?
C19 C20 1.384(8) . ?
C20 C21 1.396(9) . ?
C21 C22 1.393(10) . ?
C22 C23 1.351(10) . ?
C23 C24 1.390(8) . ?
N3 S3 1.605(4) . ?
S3 C25 1.781(5) . ?
S3 C31 1.791(6) . ?
C25 C26 1.363(8) . ?
C25 C30 1.366(8) . ?
C26 C27 1.392(10) . ?
C27 C28 1.359(11) . ?
C28 C29 1.361(10) . ?
C29 C30 1.391(8) . ?
C31 C32 1.346(9) . ?
C31 C36 1.345(9) . ?
C32 C33 1.386(11) . ?
C33 C34 1.304(13) . ?
C34 C35 1.357(14) . ?
C35 C36 1.389(12) . ?
N4 S4 1.578(4) . ?
S4 C37 1.785(5) . ?
S4 C43 1.788(5) . ?
C37 C38 1.383(8) . ?
C37 C42 1.391(8) . ?
C38 C39 1.376(9) . ?
C39 C40 1.376(10) . ?
C40 C41 1.355(10) . ?
C41 C42 1.398(8) . ?
C43 C48 1.363(8) . ?
C43 C44 1.385(8) . ?
C44 C45 1.380(9) . ?
C45 C46 1.386(11) . ?
C46 C47 1.369(11) . ?
C47 C48 1.404(8) . ?
Cu2 N8 1.966(5) . ?
Cu2 N5 2.001(4) . ?
Cu2 N7 2.007(5) . ?
Cu2 N6 2.029(5) . ?
Cu2 N7X 2.12(3) . ?
Cu2 N9 2.171(7) . ?
Cu2 N9X 2.303(19) . ?
N5 S5 1.580(4) . ?
S5 C49 1.799(5) . ?
S5 C55 1.816(5) . ?
C49 C50 1.361(7) . ?
C49 C54 1.377(7) . ?
C50 C51 1.389(8) . ?
C51 C52 1.365(9) . ?
C52 C53 1.382(9) . ?
C53 C54 1.366(8) . ?
C55 C60 1.371(7) . ?
C55 C56 1.390(6) . ?
C56 C57 1.393(7) . ?
C57 C58 1.357(7) . ?
C58 C59 1.370(7) . ?
C59 C60 1.382(7) . ?
N6 S6 1.586(5) . ?
S6 C61 1.769(8) . ?
S6 C67 1.786(8) . ?
C61 C62 1.384(8) . ?
C61 C66 1.395(9) . ?
C62 C63 1.355(9) . ?
C63 C64 1.358(9) . ?
C64 C65 1.366(10) . ?
C65 C66 1.350(9) . ?
C67 C72 1.366(9) . ?
C67 C68 1.370(8) . ?
C68 C69 1.371(9) . ?
C69 C70 1.397(9) . ?
C70 C71 1.405(9) . ?
C71 C72 1.370(10) . ?
N7 S7 1.575(6) . ?
S7 C79 1.818(6) . ?
S7 C73 1.832(6) . ?
N7X S7X 1.49(4) . ?
S7X C73 1.773(11) . ?
S7X C79 1.990(12) . ?
S7X C78 2.159(12) . ?
C73 C78 1.356(8) . ?
C73 C74 1.363(8) . ?
C74 C75 1.398(10) . ?
C75 C76 1.344(11) . ?
C76 C77 1.379(11) . ?
C77 C78 1.398(10) . ?
C79 C84 1.371(8) . ?
C79 C80 1.373(8) . ?
C80 C81 1.383(8) . ?
C81 C82 1.340(9) . ?
C82 C83 1.372(9) . ?
C83 C84 1.413(8) . ?
N8 S8 1.566(5) . ?
S8 C85 1.786(7) . ?
S8 C91 1.786(6) . ?
C85 C90 1.360(8) . ?
C85 C86 1.371(8) . ?
C86 C87 1.378(9) . ?
C87 C88 1.367(10) . ?
C88 C89 1.359(9) . ?
C89 C90 1.399(8) . ?
C91 C96 1.379(8) . ?
C91 C92 1.382(7) . ?
C92 C93 1.368(8) . ?
C93 C94 1.367(9) . ?
C94 C95 1.369(8) . ?
C95 C96 1.385(8) . ?
N9 S9 1.558(7) . ?
S9 C103 1.828(8) . ?
S9 C97 1.836(7) . ?
N9X S9X 1.60(2) . ?
S9X C97 1.834(9) . ?
S9X C103 1.967(10) . ?
S9X C98 2.268(11) . ?
C97 C102 1.331(8) . ?
C97 C98 1.357(9) . ?
C98 C99 1.379(9) . ?
C99 C100 1.364(11) . ?
C100 C101 1.362(11) . ?
C101 C102 1.377(11) . ?
C103 C104 1.347(9) . ?
C103 C108 1.385(9) . ?
C104 C105 1.373(9) . ?
C105 C106 1.372(9) . ?
C106 C107 1.349(10) . ?
C107 C108 1.398(9) . ?
N10 O3 1.233(6) . ?
N10 O1 1.235(6) . ?
N10 O2 1.245(6) . ?
N11 O4 1.191(8) . ?
N11 O6 1.218(8) . ?
N11 O5 1.223(8) . ?
N12 O9 1.157(7) . ?
N12 O8 1.210(7) . ?
N12 O7 1.223(7) . ?
N13 O12 1.172(11) . ?
N13 O11 1.215(14) . ?
N13 O10 1.232(13) . ?
N13X O12X 1.174(16) . ?
N13X O11X 1.215(17) . ?
N13X O10X 1.225(17) . ?

loop_
_geom_hbond_atom_site_label_D
_geom_hbond_atom_site_label_H
_geom_hbond_atom_site_label_A
_geom_hbond_distance_DH
_geom_hbond_distance_HA
_geom_hbond_distance_DA
_geom_hbond_angle_DHA
_geom_hbond_site_symmetry_A
N1 H1A O1W 0.88 2.19 2.978(6) 149.0 1_565
N2 H2A O11 0.88 2.14 2.977(9) 159.3 .
N2 H2A O11X 0.88 2.28 3.12(3) 158.6 .
N3 H3A O11X 0.88 2.52 3.15(3) 128.6 .
N3 H3A O10 0.88 2.57 3.129(11) 122.5 .
N4 H4A O1W 0.88 2.15 3.012(6) 165.6 1_565
N5 H5A O1 0.88 2.06 2.914(7) 164.7 .
N8 H8A O2 0.88 2.35 3.224(7) 171.3 .
N9 H9A O12 0.88 2.23 2.993(11) 144.4 2_465
